data_7156425
loop_
_publ_author_name
'Xie, Ming-Sheng'
'Cheng, Xuan'
'Chen, Yang-Guang'
'Wu, Xiao-Xia'
'Qu, Gui-Rong'
'Guo, Hai-Ming'

_publ_section_title
;
 Efficient synthesis of tetrazole hemiaminal silyl ethers via
 three-component hemiaminal silylation.
;
_journal_issue 38
_journal_name_full 'Organic &amp; biomolecular chemistry'
_journal_page_first 6890
_journal_page_last 6894
_journal_paper_doi 10.1039/c8ob02089b
_journal_volume 16
_journal_year 2018
_chemical_formula_moiety 'C24 H28 N4 O Si'
_chemical_formula_sum 'C24 H28 N4 O Si'
_chemical_formula_weight 416.59
_space_group_crystal_system orthorhombic
_space_group_IT_number 33
_space_group_name_Hall 'P 2c -2n'
_space_group_name_H-M_alt 'P n a 21'
_symmetry_space_group_name_Hall 'P 2c -2n'
_symmetry_space_group_name_H-M 'P n a 21'
_atom_sites_solution_hydrogens geom
_audit_creation_date 2018-03-20
_audit_creation_method
;
Olex2 1.2-alpha
(compiled 2018.02.02 svn.r3481 for OlexSys, GUI svn.r5480)
;
_audit_update_record
;
2018-04-08 deposited with the CCDC.
2018-09-12 downloaded from the CCDC.
;
_cell_angle_alpha 90
_cell_angle_beta 90
_cell_angle_gamma 90
_cell_formula_units_Z 4
_cell_length_a 11.4816(8)
_cell_length_b 12.2451(6)
_cell_length_c 16.6439(9)
_cell_measurement_reflns_used 2418
_cell_measurement_temperature 292.64(10)
_cell_measurement_theta_max 25.1920
_cell_measurement_theta_min 3.7720
_cell_volume 2340.0(2)
_computing_cell_refinement 'CrysAlisPro 1.171.39.35c (Rigaku OD, 2017)'
_computing_data_collection 'CrysAlisPro 1.171.39.35c (Rigaku OD, 2017)'
_computing_data_reduction 'CrysAlisPro 1.171.39.35c (Rigaku OD, 2017)'
_computing_molecular_graphics 'Olex2 (Dolomanov et al., 2009)'
_computing_publication_material 'Olex2 (Dolomanov et al., 2009)'
_computing_structure_refinement 'ShelXL (Sheldrick, 2015)'
_computing_structure_solution 'SHELXT 2014/5 (Sheldrick, 2014)'
_diffrn_ambient_environment air
_diffrn_ambient_temperature 292.64(10)
_diffrn_detector 'CCD plate'
_diffrn_detector_area_resol_mean 8.0528
_diffrn_detector_type EosS2
_diffrn_measured_fraction_theta_full 0.998
_diffrn_measured_fraction_theta_max 0.998
_diffrn_measurement_details
;
List of Runs (angles in degrees, time in seconds):
  # Type    Start    End  Width  t~exp~   \w     \q     \k     \f   Frames
#--------------------------------------------------------------------------
  1  \w    -53.00  85.00   1.00   12.00    --   15.98   0.00-180.00  138
  2  \w     35.00  64.00   1.00   12.00    --   15.98  77.00  60.00   29
;
_diffrn_measurement_device 'four-circle diffractometer'
_diffrn_measurement_device_type 'SuperNova, Dual, Cu at home/near, EosS2'
_diffrn_measurement_method '\w scans'
_diffrn_orient_matrix_type 'CrysAlisPro convention (1999,Acta A55,543-557)'
_diffrn_orient_matrix_UB_11 -0.0411726000
_diffrn_orient_matrix_UB_12 -0.0098049000
_diffrn_orient_matrix_UB_13 0.0309371000
_diffrn_orient_matrix_UB_21 0.0326444000
_diffrn_orient_matrix_UB_22 0.0335926000
_diffrn_orient_matrix_UB_23 0.0264300000
_diffrn_orient_matrix_UB_31 -0.0325245000
_diffrn_orient_matrix_UB_32 0.0461560000
_diffrn_orient_matrix_UB_33 -0.0126338000
_diffrn_radiation_monochromator mirror
_diffrn_radiation_probe x-ray
_diffrn_radiation_type MoK\a
_diffrn_radiation_wavelength 0.71073
_diffrn_reflns_av_R_equivalents 0.0216
_diffrn_reflns_av_unetI/netI 0.0312
_diffrn_reflns_Laue_measured_fraction_full 0.998
_diffrn_reflns_Laue_measured_fraction_max 0.998
_diffrn_reflns_limit_h_max 10
_diffrn_reflns_limit_h_min -13
_diffrn_reflns_limit_k_max 10
_diffrn_reflns_limit_k_min -14
_diffrn_reflns_limit_l_max 13
_diffrn_reflns_limit_l_min -19
_diffrn_reflns_number 6796
_diffrn_reflns_point_group_measured_fraction_full 0.735
_diffrn_reflns_point_group_measured_fraction_max 0.735
_diffrn_reflns_theta_full 24.979
_diffrn_reflns_theta_max 24.979
_diffrn_reflns_theta_min 3.451
_diffrn_source 'micro-focus sealed X-ray tube'
_diffrn_source_type 'SuperNova (Mo) X-ray Source'
_exptl_absorpt_coefficient_mu 0.122
_exptl_absorpt_correction_T_max 1.00000
_exptl_absorpt_correction_T_min 0.56938
_exptl_absorpt_correction_type multi-scan
_exptl_absorpt_process_details
;
CrysAlisPro 1.171.39.35c (Rigaku Oxford Diffraction, 2017)
Empirical absorption correction using spherical harmonics,
 implemented in SCALE3 ABSPACK scaling algorithm.
;
_exptl_crystal_colour 'clear light colourless'
_exptl_crystal_colour_lustre clear
_exptl_crystal_colour_modifier light
_exptl_crystal_colour_primary colourless
_exptl_crystal_density_diffrn 1.182
_exptl_crystal_description block
_exptl_crystal_F_000 888
_exptl_crystal_size_max 0.35
_exptl_crystal_size_mid 0.27
_exptl_crystal_size_min 0.15
_refine_diff_density_max 0.205
_refine_diff_density_min -0.165
_refine_diff_density_rms 0.028
_refine_ls_abs_structure_details
;
 Flack x determined using 622 quotients [(I+)-(I-)]/[(I+)+(I-)]
 (Parsons, Flack and Wagner, Acta Cryst. B69 (2013) 249-259).
;
_refine_ls_abs_structure_Flack 0.08(7)
_refine_ls_extinction_method none
_refine_ls_goodness_of_fit_ref 1.041
_refine_ls_hydrogen_treatment constr
_refine_ls_matrix_type full
_refine_ls_number_parameters 276
_refine_ls_number_reflns 3019
_refine_ls_number_restraints 1
_refine_ls_restrained_S_all 1.041
_refine_ls_R_factor_all 0.0538
_refine_ls_R_factor_gt 0.0380
_refine_ls_shift/su_max 0.000
_refine_ls_shift/su_mean 0.000
_refine_ls_structure_factor_coef Fsqd
_refine_ls_weighting_details 'w=1/[\s^2^(Fo^2^)+(0.0451P)^2^+0.1166P] where P=(Fo^2^+2Fc^2^)/3'
_refine_ls_weighting_scheme calc
_refine_ls_wR_factor_gt 0.0850
_refine_ls_wR_factor_ref 0.0911
_reflns_Friedel_coverage 0.420
_reflns_Friedel_fraction_full 0.452
_reflns_Friedel_fraction_max 0.452
_reflns_number_gt 2441
_reflns_number_total 3019
_reflns_threshold_expression 'I > 2\s(I)'
_cod_data_source_file c8ob02089b2.cif
_cod_data_source_block cx-20180320
_cod_depositor_comments 'Adding full bibliography for 7156425--7156426.cif.'
_cod_database_code 7156425
_shelx_shelxl_version_number 2016/6
_chemical_oxdiff_formula 'C1 O1 Si1 N1'
_shelx_space_group_comment
;
The symmetry employed for this shelxl refinement is uniquely defined
by the following loop, which should always be used as a source of
symmetry information in preference to the above space-group names.
They are only intended as comments.
;
_shelx_estimated_absorpt_t_max 0.982
_shelx_estimated_absorpt_t_min 0.959
_reflns_odcompleteness_completeness 99.60
_reflns_odcompleteness_iscentric 1
_reflns_odcompleteness_theta 26.32
_olex2_refinement_description
;
1. Fixed Uiso
 At 1.2 times of:
  All C(H) groups
 At 1.5 times of:
  All C(H,H,H) groups
2.a Ternary CH refined with riding coordinates:
 C11(H11)
2.b Aromatic/amide H refined with riding coordinates:
 C9(H9), C8(H8), C4(H4), C21(H21), C3(H3), C2(H2), C25(H25), C22(H22),
 C24(H24), C6(H6), C7(H7), C23(H23)
2.c Idealised Me refined as rotating group:
 C18(H18A,H18B,H18C), C17(H17A,H17B,H17C), C15(H15A,H15B,H15C), C19(H19A,H19B,
 H19C), C16(H16A,H16B,H16C)
;
_olex2_submission_special_instructions 'No special instructions were received'
_oxdiff_exptl_absorpt_empirical_details
;
Empirical correction (ABSPACK) includes:
- Absorption correction using spherical harmonics
- Frame scaling
;
_oxdiff_exptl_absorpt_empirical_full_max 1.420
_oxdiff_exptl_absorpt_empirical_full_min 0.626

loop_
_space_group_symop_operation_xyz
'x, y, z'
'-x, -y, z+1/2'
'x+1/2, -y+1/2, z'
'-x+1/2, y+1/2, z+1/2'

loop_
_atom_site_label
_atom_site_type_symbol
_atom_site_fract_x
_atom_site_fract_y
_atom_site_fract_z
_atom_site_U_iso_or_equiv
_atom_site_adp_type
_atom_site_occupancy
_atom_site_site_symmetry_order
_atom_site_calc_flag
_atom_site_refinement_flags_posn
Si13 Si 0.19151(10) 0.85465(7) 0.67235(6) 0.0546(3) Uani 1 1 d .
N30 N 0.3227(2) 0.6192(2) 0.48801(17) 0.0476(7) Uani 1 1 d .
O12 O 0.2531(2) 0.8176(2) 0.58666(16) 0.0631(7) Uani 1 1 d .
N29 N 0.2220(2) 0.6638(2) 0.50879(17) 0.0483(7) Uani 1 1 d .
C26 C 0.3013(3) 0.5138(2) 0.49711(19) 0.0467(8) Uani 1 1 d .
N27 N 0.1912(3) 0.4957(2) 0.5226(2) 0.0690(9) Uani 1 1 d .
C20 C 0.3848(3) 0.4272(3) 0.4805(2) 0.0491(8) Uani 1 1 d .
N28 N 0.1430(3) 0.5925(2) 0.5307(2) 0.0670(9) Uani 1 1 d .
C1 C 0.2508(3) 0.8415(3) 0.4439(2) 0.0494(9) Uani 1 1 d .
C9 C 0.0854(4) 0.7782(3) 0.3570(2) 0.0551(9) Uani 1 1 d .
H9 H 0.052300 0.740232 0.399651 0.066 Uiso 1 1 calc R
C11 C 0.2018(3) 0.7830(2) 0.5160(2) 0.0513(8) Uani 1 1 d .
H11 H 0.117834 0.796619 0.518897 0.062 Uiso 1 1 calc R
C10 C 0.1902(3) 0.8362(3) 0.3690(2) 0.0502(9) Uani 1 1 d .
C8 C 0.0322(4) 0.7768(3) 0.2842(3) 0.0695(11) Uani 1 1 d .
H8 H -0.036939 0.738190 0.277744 0.083 Uiso 1 1 calc R
C5 C 0.2366(4) 0.8953(3) 0.3026(3) 0.0586(10) Uani 1 1 d .
C4 C 0.3385(4) 0.9568(3) 0.3123(3) 0.0762(14) Uani 1 1 d .
H4 H 0.368248 0.996125 0.269091 0.091 Uiso 1 1 calc R
C21 C 0.3620(4) 0.3208(3) 0.5017(2) 0.0680(11) Uani 1 1 d .
H21 H 0.292209 0.303309 0.526913 0.082 Uiso 1 1 calc R
C3 C 0.3940(4) 0.9596(3) 0.3838(3) 0.0768(13) Uani 1 1 d .
H3 H 0.462008 1.000186 0.389272 0.092 Uiso 1 1 calc R
C2 C 0.3497(4) 0.9012(3) 0.4505(3) 0.0645(10) Uani 1 1 d .
H2 H 0.388858 0.903821 0.499374 0.077 Uiso 1 1 calc R
C25 C 0.4895(4) 0.4501(3) 0.4430(3) 0.0688(11) Uani 1 1 d .
H25 H 0.506630 0.521656 0.428614 0.083 Uiso 1 1 calc R
C22 C 0.4424(5) 0.2399(3) 0.4857(3) 0.0876(15) Uani 1 1 d .
H22 H 0.426572 0.168288 0.500826 0.105 Uiso 1 1 calc R
C18 C 0.0326(3) 0.8725(4) 0.6584(3) 0.0843(13) Uani 1 1 d .
H18A H 0.018653 0.927569 0.618542 0.127 Uiso 1 1 calc GR
H18B H -0.002097 0.894418 0.708385 0.127 Uiso 1 1 calc GR
H18C H -0.001190 0.804703 0.641194 0.127 Uiso 1 1 calc GR
C24 C 0.5683(4) 0.3695(3) 0.4268(3) 0.0852(14) Uani 1 1 d .
H24 H 0.638194 0.386388 0.401499 0.102 Uiso 1 1 calc R
C6 C 0.1784(5) 0.8898(4) 0.2285(3) 0.0762(13) Uani 1 1 d .
H6 H 0.209101 0.926898 0.184516 0.091 Uiso 1 1 calc R
C7 C 0.0794(5) 0.8322(3) 0.2194(3) 0.0801(13) Uani 1 1 d .
H7 H 0.042681 0.829696 0.169677 0.096 Uiso 1 1 calc R
C23 C 0.5443(5) 0.2635(3) 0.4479(3) 0.0867(14) Uani 1 1 d .
H23 H 0.597377 0.208290 0.436511 0.104 Uiso 1 1 calc R
C14 C 0.2645(4) 0.9857(3) 0.6991(2) 0.0656(11) Uani 1 1 d .
C17 C 0.2321(5) 1.0726(3) 0.6384(3) 0.0962(16) Uani 1 1 d .
H17A H 0.249611 1.047056 0.585255 0.144 Uiso 1 1 calc GR
H17B H 0.275688 1.137924 0.649120 0.144 Uiso 1 1 calc GR
H17C H 0.150294 1.088094 0.642405 0.144 Uiso 1 1 calc GR
C15 C 0.2265(5) 1.0223(4) 0.7836(3) 0.1037(18) Uani 1 1 d .
H15A H 0.143699 1.033441 0.784313 0.155 Uiso 1 1 calc GR
H15B H 0.265109 1.089317 0.797238 0.155 Uiso 1 1 calc GR
H15C H 0.246836 0.966984 0.821983 0.155 Uiso 1 1 calc GR
C19 C 0.2210(6) 0.7463(4) 0.7459(3) 0.122(2) Uani 1 1 d .
H19A H 0.194756 0.677558 0.724973 0.182 Uiso 1 1 calc GR
H19B H 0.180447 0.762065 0.795035 0.182 Uiso 1 1 calc GR
H19C H 0.303160 0.742754 0.756257 0.182 Uiso 1 1 calc GR
C16 C 0.3978(4) 0.9689(4) 0.6988(3) 0.1039(18) Uani 1 1 d .
H16A H 0.418046 0.912707 0.736538 0.156 Uiso 1 1 calc GR
H16B H 0.435617 1.035832 0.713754 0.156 Uiso 1 1 calc GR
H16C H 0.422723 0.947725 0.645999 0.156 Uiso 1 1 calc GR

loop_
_atom_site_aniso_label
_atom_site_aniso_U_11
_atom_site_aniso_U_22
_atom_site_aniso_U_33
_atom_site_aniso_U_23
_atom_site_aniso_U_13
_atom_site_aniso_U_12
Si13 0.0610(7) 0.0506(5) 0.0522(5) -0.0024(5) 0.0070(6) -0.0016(5)
N30 0.0476(18) 0.0426(13) 0.0526(15) -0.0048(12) 0.0081(15) -0.0033(14)
O12 0.0550(16) 0.0723(15) 0.0620(15) -0.0248(12) 0.0050(13) -0.0075(14)
N29 0.0490(17) 0.0478(14) 0.0481(16) -0.0026(13) 0.0050(15) -0.0067(14)
C26 0.050(2) 0.0479(18) 0.0418(17) 0.0006(14) -0.0023(17) -0.0069(17)
N27 0.061(2) 0.0532(17) 0.093(2) 0.0133(19) 0.010(2) -0.0095(16)
C20 0.055(2) 0.0455(17) 0.0465(17) -0.0017(15) -0.0038(18) -0.0040(17)
N28 0.0541(19) 0.0572(17) 0.090(2) 0.0033(17) 0.016(2) -0.0095(17)
C1 0.049(2) 0.0344(17) 0.065(2) -0.0075(15) 0.0110(19) 0.0036(16)
C9 0.058(3) 0.0434(18) 0.064(2) -0.0033(18) 0.009(2) 0.0007(19)
C11 0.045(2) 0.0509(18) 0.058(2) -0.0124(17) 0.005(2) 0.0010(16)
C10 0.049(2) 0.0369(17) 0.065(2) 0.0006(16) 0.0155(19) 0.0131(18)
C8 0.072(3) 0.064(2) 0.073(3) -0.001(2) -0.006(2) 0.006(2)
C5 0.059(3) 0.0409(18) 0.076(3) 0.0114(18) 0.020(2) 0.0141(19)
C4 0.077(3) 0.052(2) 0.100(4) 0.016(2) 0.033(3) 0.012(2)
C21 0.086(3) 0.0450(18) 0.073(3) 0.0068(18) 0.010(2) -0.005(2)
C3 0.059(3) 0.054(2) 0.117(4) -0.011(2) 0.030(3) -0.015(2)
C2 0.055(2) 0.055(2) 0.083(3) -0.016(2) 0.011(2) -0.005(2)
C25 0.067(3) 0.0431(18) 0.096(3) 0.003(2) 0.007(3) -0.003(2)
C22 0.119(4) 0.044(2) 0.101(3) 0.010(2) 0.012(3) 0.005(3)
C18 0.063(3) 0.107(3) 0.083(3) -0.030(3) 0.013(2) -0.013(3)
C24 0.071(3) 0.069(3) 0.116(4) -0.010(3) 0.017(3) 0.006(3)
C6 0.079(3) 0.075(3) 0.075(3) 0.029(2) 0.020(3) 0.021(3)
C7 0.082(3) 0.088(3) 0.070(3) 0.014(2) -0.005(3) 0.021(3)
C23 0.096(4) 0.063(3) 0.102(3) -0.010(3) -0.002(3) 0.021(3)
C14 0.061(3) 0.072(3) 0.063(2) -0.019(2) 0.004(2) -0.008(2)
C17 0.120(4) 0.054(3) 0.115(4) 0.005(3) 0.023(3) -0.013(3)
C15 0.122(4) 0.111(4) 0.078(3) -0.048(3) 0.016(3) -0.020(3)
C19 0.162(6) 0.100(3) 0.103(4) 0.043(3) 0.019(4) 0.018(4)
C16 0.065(3) 0.139(4) 0.108(4) -0.044(3) -0.009(3) -0.020(3)

loop_
_atom_type_symbol
_atom_type_description
_atom_type_scat_dispersion_real
_atom_type_scat_dispersion_imag
_atom_type_scat_source
C C 0.0033 0.0016 'International Tables Vol C Tables 4.2.6.8 and 6.1.1.4'
H H 0.0000 0.0000 'International Tables Vol C Tables 4.2.6.8 and 6.1.1.4'
N N 0.0061 0.0033 'International Tables Vol C Tables 4.2.6.8 and 6.1.1.4'
O O 0.0106 0.0060 'International Tables Vol C Tables 4.2.6.8 and 6.1.1.4'
Si Si 0.0817 0.0704 'International Tables Vol C Tables 4.2.6.8 and 6.1.1.4'

loop_
_geom_angle_atom_site_label_1
_geom_angle_atom_site_label_2
_geom_angle_atom_site_label_3
_geom_angle
O12 Si13 C18 110.20(19)
O12 Si13 C14 104.46(16)
O12 Si13 C19 107.3(2)
C18 Si13 C14 111.8(2)
C19 Si13 C18 110.5(3)
C19 Si13 C14 112.3(3)
C26 N30 N29 102.2(3)
C11 O12 Si13 129.5(2)
N30 N29 C11 124.3(3)
N28 N29 N30 113.7(2)
N28 N29 C11 121.7(3)
N30 C26 N27 111.7(3)
N30 C26 C20 124.5(3)
N27 C26 C20 123.8(3)
N28 N27 C26 106.2(3)
C21 C20 C26 121.1(3)
C21 C20 C25 118.2(3)
C25 C20 C26 120.7(3)
N29 N28 N27 106.3(3)
C10 C1 C11 119.5(3)
C2 C1 C11 120.3(4)
C2 C1 C10 120.2(4)
C10 C9 H9 119.5
C8 C9 H9 119.5
C8 C9 C10 121.1(4)
O12 C11 N29 107.7(3)
O12 C11 C1 112.0(3)
O12 C11 H11 109.0
N29 C11 C1 110.2(3)
N29 C11 H11 109.0
C1 C11 H11 109.0
C9 C10 C1 124.1(3)
C9 C10 C5 117.7(4)
C5 C10 C1 118.1(4)
C9 C8 H8 119.6
C9 C8 C7 120.8(4)
C7 C8 H8 119.6
C4 C5 C10 119.8(4)
C4 C5 C6 121.6(4)
C6 C5 C10 118.6(4)
C5 C4 H4 119.7
C3 C4 C5 120.6(4)
C3 C4 H4 119.7
C20 C21 H21 119.9
C20 C21 C22 120.3(4)
C22 C21 H21 119.9
C4 C3 H3 119.7
C4 C3 C2 120.6(4)
C2 C3 H3 119.7
C1 C2 C3 120.7(4)
C1 C2 H2 119.7
C3 C2 H2 119.7
C20 C25 H25 119.4
C24 C25 C20 121.2(3)
C24 C25 H25 119.4
C21 C22 H22 119.6
C23 C22 C21 120.8(4)
C23 C22 H22 119.6
Si13 C18 H18A 109.5
Si13 C18 H18B 109.5
Si13 C18 H18C 109.5
H18A C18 H18B 109.5
H18A C18 H18C 109.5
H18B C18 H18C 109.5
C25 C24 H24 120.0
C25 C24 C23 120.0(4)
C23 C24 H24 120.0
C5 C6 H6 119.2
C7 C6 C5 121.6(4)
C7 C6 H6 119.2
C8 C7 H7 120.0
C6 C7 C8 120.1(4)
C6 C7 H7 120.0
C22 C23 C24 119.5(4)
C22 C23 H23 120.2
C24 C23 H23 120.2
C17 C14 Si13 109.6(3)
C17 C14 C15 109.6(4)
C17 C14 C16 109.6(4)
C15 C14 Si13 109.9(3)
C15 C14 C16 108.8(4)
C16 C14 Si13 109.3(3)
C14 C17 H17A 109.5
C14 C17 H17B 109.5
C14 C17 H17C 109.5
H17A C17 H17B 109.5
H17A C17 H17C 109.5
H17B C17 H17C 109.5
C14 C15 H15A 109.5
C14 C15 H15B 109.5
C14 C15 H15C 109.5
H15A C15 H15B 109.5
H15A C15 H15C 109.5
H15B C15 H15C 109.5
Si13 C19 H19A 109.5
Si13 C19 H19B 109.5
Si13 C19 H19C 109.5
H19A C19 H19B 109.5
H19A C19 H19C 109.5
H19B C19 H19C 109.5
C14 C16 H16A 109.5
C14 C16 H16B 109.5
C14 C16 H16C 109.5
H16A C16 H16B 109.5
H16A C16 H16C 109.5
H16B C16 H16C 109.5

loop_
_geom_bond_atom_site_label_1
_geom_bond_atom_site_label_2
_geom_bond_distance
Si13 O12 1.655(3)
Si13 C18 1.852(4)
Si13 C14 1.864(4)
Si13 C19 1.837(5)
N30 N29 1.324(4)
N30 C26 1.323(4)
O12 C11 1.381(4)
N29 N28 1.311(4)
N29 C11 1.483(4)
C26 N27 1.351(4)
C26 C20 1.456(5)
N27 N28 1.315(4)
C20 C21 1.375(4)
C20 C25 1.383(5)
C1 C11 1.507(5)
C1 C10 1.429(5)
C1 C2 1.355(5)
C9 H9 0.9300
C9 C10 1.411(5)
C9 C8 1.357(5)
C11 H11 0.9800
C10 C5 1.424(5)
C8 H8 0.9300
C8 C7 1.384(6)
C5 C4 1.401(6)
C5 C6 1.405(6)
C4 H4 0.9300
C4 C3 1.350(6)
C21 H21 0.9300
C21 C22 1.380(6)
C3 H3 0.9300
C3 C2 1.415(6)
C2 H2 0.9300
C25 H25 0.9300
C25 C24 1.365(5)
C22 H22 0.9300
C22 C23 1.359(6)
C18 H18A 0.9600
C18 H18B 0.9600
C18 H18C 0.9600
C24 H24 0.9300
C24 C23 1.372(6)
C6 H6 0.9300
C6 C7 1.347(6)
C7 H7 0.9300
C23 H23 0.9300
C14 C17 1.514(6)
C14 C15 1.540(5)
C14 C16 1.544(6)
C17 H17A 0.9600
C17 H17B 0.9600
C17 H17C 0.9600
C15 H15A 0.9600
C15 H15B 0.9600
C15 H15C 0.9600
C19 H19A 0.9600
C19 H19B 0.9600
C19 H19C 0.9600
C16 H16A 0.9600
C16 H16B 0.9600
C16 H16C 0.9600

loop_
_geom_torsion_atom_site_label_1
_geom_torsion_atom_site_label_2
_geom_torsion_atom_site_label_3
_geom_torsion_atom_site_label_4
_geom_torsion
Si13 O12 C11 N29 -106.9(3)
Si13 O12 C11 C1 131.8(3)
N30 N29 N28 N27 -1.4(4)
N30 N29 C11 O12 -75.7(4)
N30 N29 C11 C1 46.7(4)
N30 C26 N27 N28 -0.8(4)
N30 C26 C20 C21 171.0(3)
N30 C26 C20 C25 -8.9(5)
O12 Si13 C14 C17 66.7(3)
O12 Si13 C14 C15 -172.8(3)
O12 Si13 C14 C16 -53.4(3)
N29 N30 C26 N27 -0.1(4)
N29 N30 C26 C20 179.0(3)
C26 N30 N29 N28 0.9(4)
C26 N30 N29 C11 174.4(3)
C26 N27 N28 N29 1.3(4)
C26 C20 C21 C22 -179.9(4)
C26 C20 C25 C24 -179.7(4)
N27 C26 C20 C21 -10.0(5)
N27 C26 C20 C25 170.0(3)
C20 C26 N27 N28 -179.8(3)
C20 C21 C22 C23 -0.8(7)
C20 C25 C24 C23 -0.1(7)
N28 N29 C11 O12 97.3(4)
N28 N29 C11 C1 -140.3(3)
C1 C10 C5 C4 -0.4(5)
C1 C10 C5 C6 179.4(3)
C9 C10 C5 C4 178.1(3)
C9 C10 C5 C6 -2.2(5)
C9 C8 C7 C6 -1.0(6)
C11 N29 N28 N27 -175.1(3)
C11 C1 C10 C9 -0.4(5)
C11 C1 C10 C5 177.9(3)
C11 C1 C2 C3 -177.7(3)
C10 C1 C11 O12 -165.0(3)
C10 C1 C11 N29 75.2(4)
C10 C1 C2 C3 0.4(5)
C10 C9 C8 C7 0.2(5)
C10 C5 C4 C3 0.8(6)
C10 C5 C6 C7 1.4(6)
C8 C9 C10 C1 179.8(3)
C8 C9 C10 C5 1.4(5)
C5 C4 C3 C2 -0.6(6)
C5 C6 C7 C8 0.2(6)
C4 C5 C6 C7 -178.8(4)
C4 C3 C2 C1 0.0(6)
C21 C20 C25 C24 0.4(6)
C21 C22 C23 C24 1.1(8)
C2 C1 C11 O12 13.1(4)
C2 C1 C11 N29 -106.7(3)
C2 C1 C10 C9 -178.5(3)
C2 C1 C10 C5 -0.2(5)
C25 C20 C21 C22 0.1(6)
C25 C24 C23 C22 -0.6(8)
C18 Si13 O12 C11 -11.7(4)
C18 Si13 C14 C17 -52.4(4)
C18 Si13 C14 C15 68.1(4)
C18 Si13 C14 C16 -172.6(3)
C6 C5 C4 C3 -179.0(4)
C14 Si13 O12 C11 -131.9(3)
C19 Si13 O12 C11 108.7(4)
C19 Si13 C14 C17 -177.3(3)
C19 Si13 C14 C15 -56.8(4)
C19 Si13 C14 C16 62.5(4)
